data_7245996
loop_
_publ_author_name
'Li, Yuping'
'Tao, Yang'
'Zhoujin, Yunping'
'Zhao, Fang'
'Liang, Peng-Yu'
'Parkin, Sean'
'Li, Tonglei'
'Zhou, Pan-Pan'
'Long, Sihui'

_publ_section_title
;
 \p--\p stacking in the polymorphism of 2-(naphthalenylamino)-nicotinic
 acids and a comparison with their analogues
;
_journal_issue 3
_journal_name_full CrystEngComm
_journal_page_first 432
_journal_page_last 443
_journal_paper_doi 10.1039/D2CE01233B
_journal_volume 25
_journal_year 2023
_chemical_formula_moiety 'C16 H12 N2 O2'
_chemical_formula_sum 'C16 H12 N2 O2'
_chemical_formula_weight 264.28
_space_group_crystal_system monoclinic
_space_group_IT_number 14
_space_group_name_Hall '-P 2ybc'
_space_group_name_H-M_alt 'P 1 21/c 1'
_atom_sites_solution_hydrogens geom
_atom_sites_solution_primary direct
_atom_sites_solution_secondary difmap
_audit_creation_date 2020-10-27
_audit_creation_method
;
Olex2 1.2
(compiled 2018.05.29 svn.r3508 for OlexSys, GUI svn.r5506)
;
_audit_update_record
;
2022-07-29 deposited with the CCDC.	2022-12-05 downloaded from the CCDC.
;
_cell_angle_alpha 90.00
_cell_angle_beta 96.386(11)
_cell_angle_gamma 90.00
_cell_formula_units_Z 4
_cell_length_a 3.9181(6)
_cell_length_b 24.592(3)
_cell_length_c 13.0589(12)
_cell_measurement_reflns_used 895
_cell_measurement_temperature 293(2)
_cell_measurement_theta_max 67.0120
_cell_measurement_theta_min 6.3560
_cell_volume 1250.5(3)
_computing_cell_refinement 'CrysAlisPro 1.171.38.43f (Rigaku OD, 2015)'
_computing_data_collection 'CrysAlisPro 1.171.38.43f (Rigaku OD, 2015)'
_computing_data_reduction 'CrysAlisPro 1.171.38.43f (Rigaku OD, 2015)'
_computing_molecular_graphics 'Olex2 (Dolomanov et al., 2009)'
_computing_publication_material 'Olex2 (Dolomanov et al., 2009)'
_computing_structure_refinement 'ShelXL (Sheldrick, 2015)'
_computing_structure_solution 'ShelXS (Sheldrick, 2008)'
_diffrn_ambient_temperature 293(2)
_diffrn_detector 'CCD plate'
_diffrn_detector_area_resol_mean 16.0733
_diffrn_detector_type Eos
_diffrn_measured_fraction_theta_full 0.973
_diffrn_measured_fraction_theta_max 0.973
_diffrn_measurement_details
;
List of Runs (angles in degrees, time in seconds):

  # Type    Start    End  Width  t~exp~   \w     \q     \k     \f   Frames
#--------------------------------------------------------------------------
  1  \w     44.00  77.00   1.50    3.00    --   54.00  57.00  60.00   22
  2  \w     86.00 122.00   1.50    3.00    --   54.00  57.00  60.00   24
  3  \w    101.00 131.00   1.50    4.00    --  108.00  63.00  60.00   20
  4  \w    118.00 176.50   1.50    4.00    --  108.00 111.00   0.00   39
  5  \w    121.00 161.50   1.50    4.00    --  108.00  50.00   0.00   27
  6  \w    104.00 129.50   1.50    4.00    --  108.00 -50.00 120.00   17
  7  \w     88.00 115.00   1.50    4.00    --  108.00-111.00  30.00   18
  8  \w     44.00  71.00   1.50    4.00    --  108.00-111.00  30.00   18
  9  \w     24.00  90.00   1.50    3.00    --   54.00-125.00  30.00   44
 10  \w     39.00  91.50   1.50    4.00    --  108.00-111.00 150.00   35
 11  \w     90.00 174.00   1.50    4.00    --  108.00  63.00 150.00   56
 12  \w     60.00 150.00   1.50    4.00    --  108.00 178.00  60.00   60
 13  \w     50.00 122.00   1.50    3.00    --   54.00  57.00-180.00   48
 14  \w    104.00 170.00   1.50    4.00    --  108.00 111.00-180.00   44
 15  \w     17.00  62.00   1.50    3.00    --   54.00 -57.00-180.00   30
 16  \w    -42.00 -16.50   1.50    1.50    --    0.00 -57.00 120.00   17
;
_diffrn_measurement_device 'four-circle diffractometer'
_diffrn_measurement_device_type 'SuperNova, Dual, Cu at zero, Eos'
_diffrn_measurement_method '\w scans'
_diffrn_orient_matrix_type 'CrysAlisPro convention (1999,Acta A55,543-557)'
_diffrn_orient_matrix_UB_11 -0.0915045000
_diffrn_orient_matrix_UB_12 0.0601025000
_diffrn_orient_matrix_UB_13 0.0154633000
_diffrn_orient_matrix_UB_21 -0.3224565000
_diffrn_orient_matrix_UB_22 -0.0175097000
_diffrn_orient_matrix_UB_23 0.0491490000
_diffrn_orient_matrix_UB_31 0.2107825000
_diffrn_orient_matrix_UB_32 -0.0006180000
_diffrn_orient_matrix_UB_33 0.1069397000
_diffrn_radiation_monochromator mirror
_diffrn_radiation_probe x-ray
_diffrn_radiation_type CuK\a
_diffrn_radiation_wavelength 1.54184
_diffrn_reflns_av_R_equivalents 0.0323
_diffrn_reflns_av_unetI/netI 0.0468
_diffrn_reflns_limit_h_max 4
_diffrn_reflns_limit_h_min -4
_diffrn_reflns_limit_k_max 29
_diffrn_reflns_limit_k_min -28
_diffrn_reflns_limit_l_max 15
_diffrn_reflns_limit_l_min -13
_diffrn_reflns_number 4462
_diffrn_reflns_theta_full 70.16
_diffrn_reflns_theta_max 70.16
_diffrn_reflns_theta_min 3.59
_diffrn_source 'micro-focus sealed X-ray tube'
_diffrn_source_type 'SuperNova (Cu) X-ray Source'
_exptl_absorpt_coefficient_mu 0.768
_exptl_absorpt_correction_T_max 1.00000
_exptl_absorpt_correction_T_min 0.96584
_exptl_absorpt_correction_type multi-scan
_exptl_absorpt_process_details
;
CrysAlisPro 1.171.38.43f (Rigaku Oxford Diffraction, 2015)
Empirical absorption correction using spherical harmonics,
 implemented in SCALE3 ABSPACK scaling algorithm.
;
_exptl_crystal_colour 'clear light yellow'
_exptl_crystal_colour_lustre clear
_exptl_crystal_colour_modifier light
_exptl_crystal_colour_primary yellow
_exptl_crystal_density_diffrn 1.404
_exptl_crystal_density_method 'not measured'
_exptl_crystal_description plate
_exptl_crystal_F_000 552
_exptl_crystal_size_max 0.08
_exptl_crystal_size_mid 0.07
_exptl_crystal_size_min 0.01
_refine_diff_density_max 0.164
_refine_diff_density_min -0.226
_refine_diff_density_rms 0.048
_refine_ls_extinction_method none
_refine_ls_goodness_of_fit_ref 1.058
_refine_ls_hydrogen_treatment constr
_refine_ls_matrix_type full
_refine_ls_number_parameters 181
_refine_ls_number_reflns 2317
_refine_ls_number_restraints 0
_refine_ls_restrained_S_all 1.058
_refine_ls_R_factor_all 0.0706
_refine_ls_R_factor_gt 0.0497
_refine_ls_shift/su_max 0.001
_refine_ls_shift/su_mean 0.000
_refine_ls_structure_factor_coef Fsqd
_refine_ls_weighting_details 'calc w=1/[\s^2^(Fo^2^)+(0.0574P)^2^+0.1351P] where P=(Fo^2^+2Fc^2^)/3'
_refine_ls_weighting_scheme calc
_refine_ls_wR_factor_gt 0.1209
_refine_ls_wR_factor_ref 0.1407
_reflns_number_gt 1663
_reflns_number_total 2317
_reflns_threshold_expression >2sigma(I)
_cod_data_source_file d2ce01233b2.cif
_cod_data_source_block taoyang_11
_cod_depositor_comments 'Adding full bibliography for 7245996--7246001.cif.'
_cod_database_code 7245996
_reflns_odcompleteness_completeness 99.74
_reflns_odcompleteness_iscentric 1
_reflns_odcompleteness_theta 66.97
_olex2_refinement_description
;
1. Fixed Uiso
 At 1.2 times of:
  All C(H) groups, All N(H) groups
2.a Aromatic/amide H refined with riding coordinates:
 N1(H1), N2(H2), C3(H3), C4(H4), C5(H5), C8(H8), C9(H9), C10(H10), C12(H12),
 C13(H13), C14(H14), C15(H15)
;
_olex2_date_sample_data_collection 2020-10-27
_olex2_submission_special_instructions 'No special instructions were received'
_oxdiff_exptl_absorpt_empirical_details
;
Empirical correction (ABSPACK) includes:
- Absorption correction using spherical harmonics
- Frame scaling
;
_oxdiff_exptl_absorpt_empirical_full_max 1.260
_oxdiff_exptl_absorpt_empirical_full_min 0.765

loop_
_space_group_symop_id
_space_group_symop_operation_xyz
1 'x, y, z'
2 '-x, y+1/2, -z+1/2'
3 '-x, -y, -z'
4 'x, -y-1/2, z-1/2'

loop_
_atom_site_label
_atom_site_type_symbol
_atom_site_fract_x
_atom_site_fract_y
_atom_site_fract_z
_atom_site_U_iso_or_equiv
_atom_site_adp_type
_atom_site_occupancy
_atom_site_calc_flag
_atom_site_disorder_assembly
_atom_site_disorder_group
_atom_site_refinement_flags_posn
O1 O 0.0033(5) 0.80747(7) 0.04162(12) 0.0581(5) Uani 1 d . . .
N1 N 0.4899(5) 0.74452(7) 0.32118(13) 0.0362(4) Uani 1 d . . .
H1 H 0.5898 0.7647 0.3693 0.043 Uiso 1 calc . . R
N2 N 0.3214(5) 0.82240(7) 0.22450(13) 0.0419(5) Uani 1 d . . .
H2 H 0.2229 0.8335 0.1661 0.050 Uiso 1 calc . . R
C1 C 0.1705(5) 0.73446(9) 0.15621(15) 0.0344(5) Uani 1 d . . .
C2 C 0.3298(5) 0.76862(9) 0.23594(15) 0.0325(5) Uani 1 d . . .
C3 C 0.4992(6) 0.69017(10) 0.33382(17) 0.0453(6) Uani 1 d . . .
H3 H 0.6135 0.6756 0.3938 0.054 Uiso 1 calc . . R
C4 C 0.3457(7) 0.65647(10) 0.26116(19) 0.0519(7) Uani 1 d . . .
H4 H 0.3494 0.6190 0.2707 0.062 Uiso 1 calc . . R
C5 C 0.1815(6) 0.67960(10) 0.17130(17) 0.0427(6) Uani 1 d . . .
H5 H 0.0764 0.6569 0.1202 0.051 Uiso 1 calc . . R
C6 C -0.0034(6) 0.75731(9) 0.05578(16) 0.0389(5) Uani 1 d . . .
C7 C 0.4474(5) 0.86424(9) 0.29248(16) 0.0348(5) Uani 1 d . . .
C8 C 0.4054(6) 0.86317(9) 0.39477(17) 0.0392(5) Uani 1 d . . .
H8 H 0.2977 0.8337 0.4221 0.047 Uiso 1 calc . . R
C9 C 0.5249(6) 0.90665(10) 0.45907(17) 0.0436(6) Uani 1 d . . .
H9 H 0.5027 0.9050 0.5292 0.052 Uiso 1 calc . . R
C10 C 0.6716(6) 0.95079(10) 0.42034(19) 0.0450(6) Uani 1 d . . .
H10 H 0.7496 0.9790 0.4642 0.054 Uiso 1 calc . . R
C11 C 0.7081(6) 0.95454(9) 0.31428(19) 0.0414(5) Uani 1 d . . .
C12 C 0.8527(7) 1.00074(11) 0.2719(2) 0.0558(7) Uani 1 d . . .
H12 H 0.9281 1.0295 0.3147 0.067 Uiso 1 calc . . R
C13 C 0.8835(8) 1.00386(12) 0.1698(2) 0.0640(8) Uani 1 d . . .
H13 H 0.9762 1.0349 0.1430 0.077 Uiso 1 calc . . R
C14 C 0.7757(8) 0.96044(12) 0.1046(2) 0.0612(7) Uani 1 d . . .
H14 H 0.7984 0.9628 0.0346 0.073 Uiso 1 calc . . R
C15 C 0.6387(6) 0.91491(10) 0.14223(18) 0.0479(6) Uani 1 d . . .
H15 H 0.5704 0.8864 0.0978 0.058 Uiso 1 calc . . R
C16 C 0.5985(5) 0.91033(9) 0.24859(17) 0.0372(5) Uani 1 d . . .
O2 O -0.1368(5) 0.72307(7) -0.00711(12) 0.0525(5) Uani 1 d . . .

loop_
_atom_site_aniso_label
_atom_site_aniso_U_11
_atom_site_aniso_U_22
_atom_site_aniso_U_33
_atom_site_aniso_U_23
_atom_site_aniso_U_13
_atom_site_aniso_U_12
O1 0.0885(13) 0.0403(10) 0.0386(9) -0.0005(7) -0.0243(9) 0.0033(9)
N1 0.0428(9) 0.0353(10) 0.0276(9) -0.0027(7) -0.0087(7) -0.0022(8)
N2 0.0575(11) 0.0350(10) 0.0290(9) -0.0034(8) -0.0136(8) -0.0005(9)
C1 0.0355(10) 0.0407(12) 0.0255(10) -0.0034(9) -0.0032(8) 0.0003(9)
C2 0.0361(10) 0.0361(11) 0.0240(9) -0.0025(8) -0.0023(8) -0.0006(9)
C3 0.0569(14) 0.0417(13) 0.0336(11) 0.0027(9) -0.0115(10) 0.0004(11)
C4 0.0739(17) 0.0334(12) 0.0441(13) 0.0018(10) -0.0127(12) -0.0023(12)
C5 0.0507(13) 0.0400(12) 0.0343(12) -0.0061(9) -0.0087(10) -0.0038(11)
C6 0.0420(11) 0.0415(12) 0.0307(11) -0.0064(9) -0.0076(9) 0.0044(10)
C7 0.0391(10) 0.0304(11) 0.0323(10) -0.0061(8) -0.0078(9) 0.0022(9)
C8 0.0440(11) 0.0366(12) 0.0354(11) -0.0014(9) -0.0033(9) 0.0010(10)
C9 0.0490(12) 0.0479(14) 0.0323(11) -0.0085(10) -0.0024(9) 0.0039(11)
C10 0.0440(12) 0.0423(13) 0.0463(13) -0.0142(11) -0.0060(10) 0.0023(11)
C11 0.0369(11) 0.0342(12) 0.0514(13) -0.0045(10) -0.0026(10) 0.0047(10)
C12 0.0532(14) 0.0381(13) 0.0755(19) -0.0019(13) 0.0045(13) -0.0039(11)
C13 0.0678(17) 0.0432(15) 0.083(2) 0.0116(14) 0.0175(16) -0.0055(14)
C14 0.0730(18) 0.0585(17) 0.0545(16) 0.0135(13) 0.0181(14) 0.0048(15)
C15 0.0570(14) 0.0440(14) 0.0422(13) 0.0014(11) 0.0029(11) 0.0069(12)
C16 0.0391(11) 0.0331(11) 0.0381(11) -0.0026(9) -0.0017(9) 0.0054(9)
O2 0.0691(11) 0.0475(10) 0.0345(8) -0.0095(7) -0.0227(8) 0.0021(9)

loop_
_atom_type_symbol
_atom_type_description
_atom_type_scat_dispersion_real
_atom_type_scat_dispersion_imag
_atom_type_scat_source
C C 0.0181 0.0091 'International Tables Vol C Tables 4.2.6.8 and 6.1.1.4'
H H 0.0000 0.0000 'International Tables Vol C Tables 4.2.6.8 and 6.1.1.4'
N N 0.0311 0.0180 'International Tables Vol C Tables 4.2.6.8 and 6.1.1.4'
O O 0.0492 0.0322 'International Tables Vol C Tables 4.2.6.8 and 6.1.1.4'

loop_
_geom_angle_atom_site_label_1
_geom_angle_atom_site_label_2
_geom_angle_atom_site_label_3
_geom_angle
_geom_angle_site_symmetry_1
_geom_angle_site_symmetry_3
_geom_angle_publ_flag
C3 N1 C2 122.65(18) . . ?
C2 N2 C7 130.62(18) . . ?
C2 C1 C6 122.06(19) . . ?
C5 C1 C2 118.23(19) . . ?
C5 C1 C6 119.70(19) . . ?
N1 C2 C1 117.91(19) . . ?
N2 C2 N1 122.10(18) . . ?
N2 C2 C1 119.99(18) . . ?
N1 C3 C4 121.3(2) . . ?
C3 C4 C5 118.0(2) . . ?
C1 C5 C4 121.9(2) . . ?
O1 C6 C1 118.65(18) . . ?
O1 C6 O2 125.7(2) . . ?
O2 C6 C1 115.7(2) . . ?
N2 C7 C16 117.24(19) . . ?
C8 C7 N2 122.0(2) . . ?
C8 C7 C16 120.6(2) . . ?
C7 C8 C9 120.1(2) . . ?
C10 C9 C8 120.9(2) . . ?
C9 C10 C11 120.9(2) . . ?
C10 C11 C16 119.1(2) . . ?
C12 C11 C10 121.8(2) . . ?
C12 C11 C16 119.1(2) . . ?
C13 C12 C11 121.1(3) . . ?
C12 C13 C14 120.1(3) . . ?
C15 C14 C13 120.9(3) . . ?
C14 C15 C16 120.7(2) . . ?
C11 C16 C7 118.4(2) . . ?
C15 C16 C7 123.5(2) . . ?
C15 C16 C11 118.1(2) . . ?

loop_
_geom_bond_atom_site_label_1
_geom_bond_atom_site_label_2
_geom_bond_distance
_geom_bond_site_symmetry_2
_geom_bond_publ_flag
O1 C6 1.248(3) . ?
N1 C2 1.352(3) . ?
N1 C3 1.347(3) . ?
N2 C2 1.331(3) . ?
N2 C7 1.412(3) . ?
C1 C2 1.426(3) . ?
C1 C5 1.363(3) . ?
C1 C6 1.517(3) . ?
C3 C4 1.350(3) . ?
C4 C5 1.395(3) . ?
C6 O2 1.250(3) . ?
C7 C8 1.364(3) . ?
C7 C16 1.428(3) . ?
C8 C9 1.407(3) . ?
C9 C10 1.352(3) . ?
C10 C11 1.411(3) . ?
C11 C12 1.410(3) . ?
C11 C16 1.421(3) . ?
C12 C13 1.354(4) . ?
C13 C14 1.402(4) . ?
C14 C15 1.357(4) . ?
C15 C16 1.420(3) . ?
